data_7702011
loop_
_publ_author_name
'Zheng, Feng'
'Hutton, Alan T.'
'van Sittert, Cornelia G. C. E.'
'Gerber, Wilhelmus J.'
'Mapolie, Selwyn F.'

_publ_section_title
;
 Cyclometallated platinum(II) complexes of
 benzylidene-2,6-di-isopropylphenylamine containing bidentate phosphines:
 synthesis, structural properties and reactivity studies.
;
_journal_issue 4
_journal_name_full 'Dalton transactions (Cambridge, England : 2003)'
_journal_page_first 1969
_journal_page_last 1981
_journal_paper_doi 10.1039/c4dt02375g
_journal_volume 44
_journal_year 2015
_chemical_formula_sum 'C73 H74 Cl4 Fe N2 P2 Pt2'
_chemical_formula_weight 1629.11
_chemical_name_systematic 2c
_space_group_crystal_system orthorhombic
_space_group_IT_number 68
_space_group_name_Hall '-C 2a 2ac'
_space_group_name_H-M_alt 'C c c a :2'
_atom_sites_solution_hydrogens geom
_atom_sites_solution_primary direct
_atom_sites_solution_secondary difmap
_audit_creation_method SHELXL-2014/7
_cell_angle_alpha 90
_cell_angle_beta 90
_cell_angle_gamma 90
_cell_formula_units_Z 8
_cell_length_a 21.2184(18)
_cell_length_b 37.581(3)
_cell_length_c 17.8803(14)
_cell_measurement_reflns_used 145930
_cell_measurement_temperature 100(2)
_cell_measurement_theta_max 29.68
_cell_measurement_theta_min 1.58
_cell_volume 14258(2)
_computing_cell_refinement 'SAINT (7.60a, Bruker AXS Inc., Madison, WI, USA, 2006)'
_computing_data_collection 'SAINT (7.60a, Bruker AXS Inc., Madison, WI, USA, 2006)'
_computing_data_reduction 'SAINT (7.60a, Bruker AXS Inc., Madison, WI, USA, 2006)'
_computing_molecular_graphics PovRay
_computing_publication_material 'SHELXL-97 (Sheldrick, 2001)'
_computing_structure_refinement 'SHELXL-2014/7 (Sheldrick, 2014)'
_computing_structure_solution 'SHELXS-97 (Sheldrick, 1997)'
_diffrn_ambient_temperature 100(2)
_diffrn_detector_area_resol_mean 'Bruker KAPPA CCD area'
_diffrn_measured_fraction_theta_full 1.000
_diffrn_measured_fraction_theta_max 0.997
_diffrn_measurement_device_type 'Bruker Kappa Duo Apex II Diffractometer'
_diffrn_measurement_method '0.5\% \f scans and \w scans'
_diffrn_radiation_type MoK\a
_diffrn_radiation_wavelength 0.71073
_diffrn_reflns_av_R_equivalents 0.0811
_diffrn_reflns_av_unetI/netI 0.0361
_diffrn_reflns_Laue_measured_fraction_full 1.000
_diffrn_reflns_Laue_measured_fraction_max 0.997
_diffrn_reflns_limit_h_max 29
_diffrn_reflns_limit_h_min -29
_diffrn_reflns_limit_k_max 52
_diffrn_reflns_limit_k_min -52
_diffrn_reflns_limit_l_max 24
_diffrn_reflns_limit_l_min -15
_diffrn_reflns_number 145985
_diffrn_reflns_point_group_measured_fraction_full 1.000
_diffrn_reflns_point_group_measured_fraction_max 0.997
_diffrn_reflns_theta_full 25.242
_diffrn_reflns_theta_max 29.681
_diffrn_reflns_theta_min 1.585
_diffrn_source '50kV, 30mA'
_exptl_absorpt_coefficient_mu 4.351
_exptl_absorpt_correction_T_max 1.000
_exptl_absorpt_correction_T_min 0.8203
_exptl_absorpt_correction_type multi-scan
_exptl_absorpt_process_details 'SADABS (Sheldrick, 2001)'
_exptl_crystal_colour yellow
_exptl_crystal_density_diffrn 1.518
_exptl_crystal_density_meas ?
_exptl_crystal_density_method 'not measured'
_exptl_crystal_description needle
_exptl_crystal_F_000 6448
_exptl_crystal_size_max 0.120
_exptl_crystal_size_mid 0.100
_exptl_crystal_size_min 0.060
_exptl_transmission_factor_max 1.000
_exptl_transmission_factor_min 0.8203
_platon_squeeze_details
;
Total Potential Solvent Accessible Void Volume is 1801.9 Ang^3.
SQUEEZE estimated a total count of 305 electrons per unit cell contributed by 
the missing solvent molecules. There would be four solvent molecules at Wyckoff 
positions a and four at Wyckoff positions b. These eight solvent molecules in 
total were excluded in the formula and subsequent calculation of D(calc), 
F000 & Mol.Wght.
;
_refine_diff_density_max 0.966
_refine_diff_density_min -0.703
_refine_diff_density_rms 0.103
_refine_ls_extinction_method none
_refine_ls_goodness_of_fit_ref 1.080
_refine_ls_hydrogen_treatment constr
_refine_ls_matrix_type full
_refine_ls_number_parameters 384
_refine_ls_number_reflns 10075
_refine_ls_number_restraints 7
_refine_ls_restrained_S_all 1.080
_refine_ls_R_factor_all 0.0495
_refine_ls_R_factor_gt 0.0303
_refine_ls_shift/su_max 0.004
_refine_ls_shift/su_mean 0.000
_refine_ls_structure_factor_coef Fsqd
_refine_ls_weighting_details 'w=1/[\s^2^(Fo^2^)+(0.0246P)^2^+5.3643P] where P=(Fo^2^+2Fc^2^)/3'
_refine_ls_weighting_scheme calc
_refine_ls_wR_factor_gt 0.0575
_refine_ls_wR_factor_ref 0.0618
_reflns_Friedel_coverage 0.000
_reflns_number_gt 7797
_reflns_number_total 10075
_reflns_threshold_expression 'I > 2\s(I)'
_cod_data_source_file c4dt02375g2.cif
_cod_data_source_block FZ152
_cod_depositor_comments
;
The following automatic conversions were performed:

data item '_exptl_crystal_density_meas' value 'not measured' was
changed to '?' -- the value is perceived as not measured.

Automatic conversion script
Id: cif_fix_values 6909 2019-04-08 15:41:33Z antanas 
;
_cod_original_sg_symbol_Hall '-C 2b 2bc'
_cod_original_sg_symbol_H-M 'C c c a'
_cod_database_code 7702011
_shelx_shelxl_version_number 2014/7
_shelx_space_group_comment
;
The symmetry employed for this shelxl refinement is uniquely defined
by the following loop, which should always be used as a source of
symmetry information in preference to the above space-group names.
They are only intended as comments.
;
_shelx_estimated_absorpt_t_min 0.623
_shelx_estimated_absorpt_t_max 0.780

loop_
_space_group_symop_operation_xyz
'x, y, z'
'-x, -y+1/2, z'
'x, -y+1/2, -z+1/2'
'-x, y, -z+1/2'
'x+1/2, y+1/2, z'
'-x+1/2, -y+1, z'
'x+1/2, -y+1, -z+1/2'
'-x+1/2, y+1/2, -z+1/2'
'-x, -y, -z'
'x, y-1/2, -z'
'-x, y-1/2, z-1/2'
'x, -y, z-1/2'
'-x+1/2, -y+1/2, -z'
'x+1/2, y, -z'
'-x+1/2, y, z-1/2'
'x+1/2, -y+1/2, z-1/2'

loop_
_atom_site_label
_atom_site_type_symbol
_atom_site_fract_x
_atom_site_fract_y
_atom_site_fract_z
_atom_site_U_iso_or_equiv
_atom_site_adp_type
_atom_site_occupancy
_atom_site_site_symmetry_order
_atom_site_calc_flag
_atom_site_refinement_flags_posn
_atom_site_refinement_flags_adp
_atom_site_refinement_flags_occupancy
Pt1 Pt 0.32586(2) 0.12698(2) 0.62234(2) 0.01690(3) Uani 1 1 d . . .
Fe1 Fe 0.5000 0.10837(2) 0.7500 0.01849(12) Uani 1 2 d S T P
Cl1 Cl 0.27582(3) 0.08716(2) 0.70568(4) 0.02403(15) Uani 1 1 d . . .
Cl2 Cl 0.30032(9) -0.02589(5) 0.39100(8) 0.1027(6) Uani 1 1 d . U .
P1 P 0.40220(3) 0.08787(2) 0.59779(4) 0.01967(15) Uani 1 1 d . . .
N1 N 0.25647(10) 0.16534(7) 0.64194(12) 0.0183(5) Uani 1 1 d . . .
C1 C 0.35852(13) 0.16679(8) 0.55775(16) 0.0198(6) Uani 1 1 d . . .
C2 C 0.41128(13) 0.16937(8) 0.51119(16) 0.0237(6) Uani 1 1 d . . .
H2 H 0.4384 0.1494 0.5062 0.028 Uiso 1 1 calc R U .
C3 C 0.42521(14) 0.20040(9) 0.47193(18) 0.0302(7) Uani 1 1 d . . .
H3 H 0.4615 0.2010 0.4408 0.036 Uiso 1 1 calc R U .
C4 C 0.38759(16) 0.23030(9) 0.4772(2) 0.0361(8) Uani 1 1 d . . .
H4 H 0.3976 0.2513 0.4500 0.043 Uiso 1 1 calc R U .
C5 C 0.33502(15) 0.22907(9) 0.52296(19) 0.0312(7) Uani 1 1 d . . .
H5 H 0.3085 0.2493 0.5278 0.037 Uiso 1 1 calc R U .
C6 C 0.32132(13) 0.19792(8) 0.56175(17) 0.0230(6) Uani 1 1 d . . .
C7 C 0.26612(14) 0.19512(8) 0.60866(16) 0.0236(6) Uani 1 1 d . . .
H7 H 0.2380 0.2146 0.6147 0.028 Uiso 1 1 calc R U .
C8 C 0.19867(14) 0.16065(8) 0.68309(16) 0.0211(6) Uani 1 1 d . . .
C9 C 0.20014(14) 0.16331(9) 0.76069(17) 0.0262(7) Uani 1 1 d . . .
C10 C 0.14308(16) 0.15969(11) 0.79886(19) 0.0396(9) Uani 1 1 d . . .
H10 H 0.1420 0.1624 0.8517 0.048 Uiso 1 1 calc R U .
C11 C 0.08836(16) 0.15226(12) 0.76051(19) 0.0460(10) Uani 1 1 d . . .
H11 H 0.0499 0.1500 0.7873 0.055 Uiso 1 1 calc R U .
C12 C 0.08852(15) 0.14810(11) 0.68362(19) 0.0383(9) Uani 1 1 d . . .
H12 H 0.0505 0.1420 0.6585 0.046 Uiso 1 1 calc R U .
C13 C 0.14367(13) 0.15270(9) 0.64262(17) 0.0250(7) Uani 1 1 d . . .
C14 C 0.26123(16) 0.17042(9) 0.80328(17) 0.0309(7) Uani 1 1 d . . .
H14 H 0.2972 0.1645 0.7694 0.037 Uiso 1 1 calc R U .
C15 C 0.2666(2) 0.20975(11) 0.8238(3) 0.0618(13) Uani 1 1 d . . .
H15A H 0.2632 0.2242 0.7784 0.093 Uiso 1 1 calc R U .
H15B H 0.3073 0.2141 0.8478 0.093 Uiso 1 1 calc R U .
H15C H 0.2325 0.2161 0.8583 0.093 Uiso 1 1 calc R U .
C16 C 0.26729(16) 0.14745(11) 0.87302(17) 0.0384(9) Uani 1 1 d . . .
H16A H 0.2328 0.1530 0.9076 0.058 Uiso 1 1 calc R U .
H16B H 0.3078 0.1523 0.8974 0.058 Uiso 1 1 calc R U .
H16C H 0.2652 0.1223 0.8589 0.058 Uiso 1 1 calc R U .
C17 C 0.14468(14) 0.14648(8) 0.55859(17) 0.0239(7) Uani 1 1 d . . .
H17 H 0.1806 0.1605 0.5374 0.029 Uiso 1 1 calc R U .
C18 C 0.08470(15) 0.15899(10) 0.52037(19) 0.0355(8) Uani 1 1 d . . .
H18A H 0.0891 0.1563 0.4661 0.053 Uiso 1 1 calc R U .
H18B H 0.0772 0.1841 0.5325 0.053 Uiso 1 1 calc R U .
H18C H 0.0490 0.1447 0.5378 0.053 Uiso 1 1 calc R U .
C19 C 0.15690(16) 0.10745(9) 0.54190(19) 0.0330(8) Uani 1 1 d . . .
H19A H 0.1978 0.1005 0.5627 0.049 Uiso 1 1 calc R U .
H19B H 0.1571 0.1037 0.4877 0.049 Uiso 1 1 calc R U .
H19C H 0.1236 0.0929 0.5646 0.049 Uiso 1 1 calc R U .
C20 C 0.41950(15) 0.08203(8) 0.49875(17) 0.0267(7) Uani 1 1 d . . .
C21 C 0.37096(16) 0.08679(9) 0.44682(18) 0.0334(8) Uani 1 1 d . . .
H21 H 0.3305 0.0944 0.4631 0.040 Uiso 1 1 calc R U .
C22 C 0.38196(19) 0.08040(11) 0.3711(2) 0.0448(10) Uani 1 1 d . . .
H22 H 0.3486 0.0828 0.3360 0.054 Uiso 1 1 calc R U .
C23 C 0.4407(2) 0.07077(12) 0.3476(2) 0.0518(11) Uani 1 1 d . . .
H23 H 0.4486 0.0678 0.2957 0.062 Uiso 1 1 calc R U .
C24 C 0.48867(18) 0.06523(11) 0.3981(2) 0.0503(11) Uani 1 1 d . . .
H24 H 0.5288 0.0575 0.3810 0.060 Uiso 1 1 calc R U .
C25 C 0.47860(16) 0.07090(10) 0.47438(19) 0.0368(8) Uani 1 1 d . . .
H25 H 0.5117 0.0672 0.5093 0.044 Uiso 1 1 calc R U .
C26 C 0.38599(13) 0.04201(8) 0.62544(18) 0.0240(6) Uani 1 1 d . . .
C27 C 0.35003(16) 0.02036(9) 0.5789(2) 0.0353(8) Uani 1 1 d . . .
H27 H 0.3372 0.0289 0.5312 0.042 Uiso 1 1 calc R U .
C28 C 0.33285(16) -0.01336(9) 0.6015(2) 0.0417(9) Uani 1 1 d . . .
H28 H 0.3079 -0.0278 0.5695 0.050 Uiso 1 1 calc R U .
C29 C 0.35150(16) -0.02634(9) 0.6703(2) 0.0382(9) Uani 1 1 d . . .
H29 H 0.3398 -0.0496 0.6856 0.046 Uiso 1 1 calc R U .
C30 C 0.38698(17) -0.00526(9) 0.7161(2) 0.0373(8) Uani 1 1 d . . .
H30 H 0.4001 -0.0140 0.7635 0.045 Uiso 1 1 calc R U .
C31 C 0.40418(17) 0.02892(9) 0.69414(19) 0.0343(8) Uani 1 1 d . . .
H31 H 0.4286 0.0433 0.7267 0.041 Uiso 1 1 calc R U .
C32 C 0.47599(13) 0.10055(8) 0.64008(15) 0.0205(6) Uani 1 1 d . . .
C33 C 0.52901(13) 0.07840(8) 0.65937(16) 0.0236(6) Uani 1 1 d . . .
H33 H 0.5305 0.0532 0.6564 0.028 Uiso 1 1 calc R U .
C34 C 0.57860(13) 0.10093(9) 0.68362(17) 0.0259(7) Uani 1 1 d . . .
H34 H 0.6192 0.0934 0.6996 0.031 Uiso 1 1 calc R U .
C35 C 0.55754(14) 0.13635(9) 0.67999(16) 0.0267(7) Uani 1 1 d . . .
H35 H 0.5815 0.1568 0.6931 0.032 Uiso 1 1 calc R U .
C36 C 0.49443(14) 0.13655(8) 0.65342(16) 0.0233(6) Uani 1 1 d . . .
H36 H 0.4690 0.1570 0.6459 0.028 Uiso 1 1 calc R U .
C37 C 0.2500 0.0000 0.3386(3) 0.103(3) Uani 1 2 d S TU P
H37A H 0.2246 -0.0157 0.3059 0.124 Uiso 0.5 1 calc R U P
H37B H 0.2754 0.0157 0.3059 0.124 Uiso 0.5 1 calc R U P

loop_
_atom_site_aniso_label
_atom_site_aniso_U_11
_atom_site_aniso_U_22
_atom_site_aniso_U_33
_atom_site_aniso_U_23
_atom_site_aniso_U_13
_atom_site_aniso_U_12
Pt1 0.01353(5) 0.02218(5) 0.01499(6) -0.00194(5) -0.00005(4) -0.00110(4)
Fe1 0.0142(2) 0.0234(3) 0.0179(3) 0.000 0.0003(2) 0.000
Cl1 0.0189(3) 0.0275(4) 0.0256(4) 0.0021(3) 0.0027(3) -0.0026(3)
Cl2 0.1291(14) 0.1233(14) 0.0557(9) -0.0160(9) -0.0148(9) 0.0297(11)
P1 0.0167(3) 0.0228(4) 0.0195(4) -0.0036(3) 0.0010(3) -0.0009(3)
N1 0.0163(11) 0.0266(13) 0.0119(12) -0.0021(10) -0.0010(9) -0.0020(9)
C1 0.0179(14) 0.0287(15) 0.0128(14) -0.0020(12) -0.0020(11) -0.0024(12)
C2 0.0208(15) 0.0306(16) 0.0196(16) -0.0020(13) -0.0024(12) -0.0011(12)
C3 0.0219(16) 0.0411(19) 0.0276(18) 0.0044(15) 0.0036(13) -0.0056(14)
C4 0.0364(19) 0.0331(18) 0.039(2) 0.0111(16) 0.0055(16) -0.0064(15)
C5 0.0300(18) 0.0273(16) 0.036(2) 0.0043(14) 0.0005(15) 0.0012(13)
C6 0.0212(14) 0.0284(15) 0.0192(15) -0.0022(12) -0.0005(12) -0.0038(12)
C7 0.0214(14) 0.0277(16) 0.0218(17) -0.0048(12) -0.0017(12) 0.0004(12)
C8 0.0182(13) 0.0265(15) 0.0185(15) -0.0041(12) 0.0033(12) 0.0030(12)
C9 0.0225(14) 0.0392(18) 0.0170(16) -0.0035(14) -0.0011(12) 0.0047(13)
C10 0.0292(18) 0.074(3) 0.0160(17) -0.0026(17) 0.0038(14) 0.0100(18)
C11 0.0217(16) 0.089(3) 0.027(2) 0.005(2) 0.0096(15) 0.0043(18)
C12 0.0158(15) 0.072(3) 0.0274(19) 0.0049(18) 0.0026(14) 0.0001(16)
C13 0.0168(14) 0.0387(18) 0.0194(16) -0.0023(13) -0.0013(11) 0.0045(12)
C14 0.0299(17) 0.046(2) 0.0170(16) -0.0066(15) -0.0011(13) -0.0032(15)
C15 0.081(3) 0.048(3) 0.056(3) -0.012(2) -0.020(3) -0.011(2)
C16 0.0268(16) 0.067(3) 0.0213(18) 0.0043(18) -0.0042(15) -0.0006(16)
C17 0.0187(14) 0.0366(18) 0.0163(15) -0.0006(13) -0.0006(12) -0.0017(13)
C18 0.0285(17) 0.053(2) 0.0257(18) -0.0016(16) -0.0096(14) 0.0065(16)
C19 0.0345(18) 0.0376(19) 0.0268(18) -0.0004(15) -0.0036(14) 0.0026(15)
C20 0.0282(16) 0.0302(16) 0.0217(17) -0.0095(14) 0.0040(12) -0.0096(13)
C21 0.0329(18) 0.045(2) 0.0224(18) -0.0102(15) 0.0000(14) -0.0033(16)
C22 0.050(2) 0.061(3) 0.023(2) -0.0122(18) -0.0030(17) -0.0139(19)
C23 0.055(3) 0.076(3) 0.025(2) -0.024(2) 0.0116(19) -0.021(2)
C24 0.036(2) 0.071(3) 0.045(2) -0.027(2) 0.0186(18) -0.018(2)
C25 0.0274(17) 0.051(2) 0.032(2) -0.0183(17) 0.0073(15) -0.0056(16)
C26 0.0210(14) 0.0215(14) 0.0296(17) -0.0051(14) 0.0036(13) 0.0006(11)
C27 0.0332(18) 0.0307(18) 0.042(2) -0.0038(16) -0.0064(16) -0.0053(15)
C28 0.035(2) 0.0291(18) 0.061(3) -0.0074(17) -0.0091(18) -0.0057(15)
C29 0.0308(18) 0.0213(17) 0.062(3) 0.0002(17) 0.0107(18) -0.0022(14)
C30 0.047(2) 0.0264(17) 0.039(2) 0.0014(16) 0.0051(17) -0.0030(16)
C31 0.042(2) 0.0279(17) 0.033(2) -0.0058(15) 0.0008(16) -0.0070(15)
C32 0.0157(12) 0.0296(15) 0.0163(15) -0.0023(12) -0.0001(11) 0.0004(12)
C33 0.0215(14) 0.0302(16) 0.0191(15) -0.0007(13) 0.0040(12) 0.0054(12)
C34 0.0152(14) 0.0428(19) 0.0196(16) 0.0014(14) 0.0024(12) 0.0026(13)
C35 0.0209(14) 0.0411(19) 0.0180(16) 0.0036(14) -0.0010(12) -0.0110(13)
C36 0.0211(14) 0.0302(16) 0.0187(15) 0.0039(13) -0.0011(12) -0.0033(12)
C37 0.048(4) 0.237(11) 0.024(4) 0.000 0.000 0.009(5)

loop_
_atom_type_symbol
_atom_type_description
_atom_type_scat_dispersion_real
_atom_type_scat_dispersion_imag
_atom_type_scat_source
C C 0.0033 0.0016 'International Tables Vol C Tables 4.2.6.8 and 6.1.1.4'
H H 0.0000 0.0000 'International Tables Vol C Tables 4.2.6.8 and 6.1.1.4'
N N 0.0061 0.0033 'International Tables Vol C Tables 4.2.6.8 and 6.1.1.4'
P P 0.1023 0.0942 'International Tables Vol C Tables 4.2.6.8 and 6.1.1.4'
Cl Cl 0.1484 0.1585 'International Tables Vol C Tables 4.2.6.8 and 6.1.1.4'
Fe Fe 0.3463 0.8444 'International Tables Vol C Tables 4.2.6.8 and 6.1.1.4'
Pt Pt -1.7033 8.3905 'International Tables Vol C Tables 4.2.6.8 and 6.1.1.4'

loop_
_geom_angle_atom_site_label_1
_geom_angle_atom_site_label_2
_geom_angle_atom_site_label_3
_geom_angle
_geom_angle_site_symmetry_1
_geom_angle_site_symmetry_3
C1 Pt1 N1 79.98(10) . .
C1 Pt1 P1 97.29(8) . .
N1 Pt1 P1 177.27(7) . .
C1 Pt1 Cl1 170.69(8) . .
N1 Pt1 Cl1 90.84(7) . .
P1 Pt1 Cl1 91.90(3) . .
C36 Fe1 C36 117.07(18) . 4_656
C36 Fe1 C35 40.87(11) . .
C36 Fe1 C35 102.60(13) 4_656 .
C36 Fe1 C35 102.60(13) . 4_656
C36 Fe1 C35 40.87(11) 4_656 4_656
C35 Fe1 C35 117.95(19) . 4_656
C36 Fe1 C32 154.75(12) . 4_656
C36 Fe1 C32 40.98(12) 4_656 4_656
C35 Fe1 C32 120.86(12) . 4_656
C35 Fe1 C32 68.57(12) 4_656 4_656
C36 Fe1 C32 40.97(12) . .
C36 Fe1 C32 154.75(12) 4_656 .
C35 Fe1 C32 68.57(12) . .
C35 Fe1 C32 120.86(12) 4_656 .
C32 Fe1 C32 163.54(17) 4_656 .
C36 Fe1 C34 120.83(12) . 4_656
C36 Fe1 C34 68.21(12) 4_656 4_656
C35 Fe1 C34 154.86(14) . 4_656
C35 Fe1 C34 40.03(13) 4_656 4_656
C32 Fe1 C34 68.33(11) 4_656 4_656
C32 Fe1 C34 109.30(12) . 4_656
C36 Fe1 C34 68.21(12) . .
C36 Fe1 C34 120.83(12) 4_656 .
C35 Fe1 C34 40.03(13) . .
C35 Fe1 C34 154.85(14) 4_656 .
C32 Fe1 C34 109.30(12) 4_656 .
C32 Fe1 C34 68.33(11) . .
C34 Fe1 C34 164.44(19) 4_656 .
C36 Fe1 C33 159.09(12) . 4_656
C36 Fe1 C33 68.57(12) 4_656 4_656
C35 Fe1 C33 160.03(12) . 4_656
C35 Fe1 C33 67.77(13) 4_656 4_656
C32 Fe1 C33 40.97(11) 4_656 4_656
C32 Fe1 C33 126.80(12) . 4_656
C34 Fe1 C33 40.14(12) 4_656 4_656
C34 Fe1 C33 128.09(12) . 4_656
C36 Fe1 C33 68.57(12) . .
C36 Fe1 C33 159.09(12) 4_656 .
C35 Fe1 C33 67.77(13) . .
C35 Fe1 C33 160.03(12) 4_656 .
C32 Fe1 C33 126.80(12) 4_656 .
C32 Fe1 C33 40.97(11) . .
C34 Fe1 C33 128.10(13) 4_656 .
C34 Fe1 C33 40.14(12) . .
C33 Fe1 C33 113.98(17) 4_656 .
C32 P1 C20 105.34(14) . .
C32 P1 C26 107.44(14) . .
C20 P1 C26 100.82(14) . .
C32 P1 Pt1 111.95(10) . .
C20 P1 Pt1 114.63(11) . .
C26 P1 Pt1 115.58(10) . .
C7 N1 C8 118.6(3) . .
C7 N1 Pt1 114.28(19) . .
C8 N1 Pt1 126.93(19) . .
C2 C1 C6 114.8(3) . .
C2 C1 Pt1 132.0(2) . .
C6 C1 Pt1 113.2(2) . .
C3 C2 C1 121.9(3) . .
C3 C2 H2 119.1 . .
C1 C2 H2 119.1 . .
C4 C3 C2 121.6(3) . .
C4 C3 H3 119.2 . .
C2 C3 H3 119.2 . .
C3 C4 C5 118.6(3) . .
C3 C4 H4 120.7 . .
C5 C4 H4 120.7 . .
C4 C5 C6 119.4(3) . .
C4 C5 H5 120.3 . .
C6 C5 H5 120.3 . .
C5 C6 C1 123.7(3) . .
C5 C6 C7 121.4(3) . .
C1 C6 C7 115.0(3) . .
N1 C7 C6 117.5(3) . .
N1 C7 H7 121.2 . .
C6 C7 H7 121.2 . .
C9 C8 C13 123.2(3) . .
C9 C8 N1 118.8(3) . .
C13 C8 N1 118.0(3) . .
C8 C9 C10 117.4(3) . .
C8 C9 C14 121.9(3) . .
C10 C9 C14 120.6(3) . .
C11 C10 C9 120.5(3) . .
C11 C10 H10 119.8 . .
C9 C10 H10 119.8 . .
C10 C11 C12 121.0(3) . .
C10 C11 H11 119.5 . .
C12 C11 H11 119.5 . .
C11 C12 C13 120.8(3) . .
C11 C12 H12 119.6 . .
C13 C12 H12 119.6 . .
C12 C13 C8 117.0(3) . .
C12 C13 C17 120.9(3) . .
C8 C13 C17 122.0(3) . .
C16 C14 C9 112.4(3) . .
C16 C14 C15 110.3(3) . .
C9 C14 C15 110.6(3) . .
C16 C14 H14 107.8 . .
C9 C14 H14 107.8 . .
C15 C14 H14 107.8 . .
C14 C15 H15A 109.5 . .
C14 C15 H15B 109.5 . .
H15A C15 H15B 109.5 . .
C14 C15 H15C 109.5 . .
H15A C15 H15C 109.5 . .
H15B C15 H15C 109.5 . .
C14 C16 H16A 109.5 . .
C14 C16 H16B 109.5 . .
H16A C16 H16B 109.5 . .
C14 C16 H16C 109.5 . .
H16A C16 H16C 109.5 . .
H16B C16 H16C 109.5 . .
C18 C17 C19 110.7(3) . .
C18 C17 C13 112.6(3) . .
C19 C17 C13 110.2(3) . .
C18 C17 H17 107.7 . .
C19 C17 H17 107.7 . .
C13 C17 H17 107.7 . .
C17 C18 H18A 109.5 . .
C17 C18 H18B 109.5 . .
H18A C18 H18B 109.5 . .
C17 C18 H18C 109.5 . .
H18A C18 H18C 109.5 . .
H18B C18 H18C 109.5 . .
C17 C19 H19A 109.5 . .
C17 C19 H19B 109.5 . .
H19A C19 H19B 109.5 . .
C17 C19 H19C 109.5 . .
H19A C19 H19C 109.5 . .
H19B C19 H19C 109.5 . .
C25 C20 C21 119.6(3) . .
C25 C20 P1 121.5(3) . .
C21 C20 P1 118.8(2) . .
C22 C21 C20 120.0(3) . .
C22 C21 H21 120.0 . .
C20 C21 H21 120.0 . .
C23 C22 C21 119.8(4) . .
C23 C22 H22 120.1 . .
C21 C22 H22 120.1 . .
C22 C23 C24 121.0(4) . .
C22 C23 H23 119.5 . .
C24 C23 H23 119.5 . .
C23 C24 C25 120.3(4) . .
C23 C24 H24 119.9 . .
C25 C24 H24 119.9 . .
C20 C25 C24 119.3(3) . .
C20 C25 H25 120.3 . .
C24 C25 H25 120.3 . .
C31 C26 C27 118.5(3) . .
C31 C26 P1 121.7(2) . .
C27 C26 P1 119.6(3) . .
C28 C27 C26 120.4(3) . .
C28 C27 H27 119.8 . .
C26 C27 H27 119.8 . .
C27 C28 C29 120.6(3) . .
C27 C28 H28 119.7 . .
C29 C28 H28 119.7 . .
C30 C29 C28 119.2(3) . .
C30 C29 H29 120.4 . .
C28 C29 H29 120.4 . .
C29 C30 C31 120.7(4) . .
C29 C30 H30 119.7 . .
C31 C30 H30 119.7 . .
C26 C31 C30 120.5(3) . .
C26 C31 H31 119.7 . .
C30 C31 H31 119.7 . .
C36 C32 C33 107.0(2) . .
C36 C32 P1 124.0(2) . .
C33 C32 P1 128.7(2) . .
C36 C32 Fe1 68.68(16) . .
C33 C32 Fe1 70.10(16) . .
P1 C32 Fe1 130.95(15) . .
C34 C33 C32 107.9(3) . .
C34 C33 Fe1 69.89(17) . .
C32 C33 Fe1 68.93(16) . .
C34 C33 H33 126.0 . .
C32 C33 H33 126.0 . .
Fe1 C33 H33 126.7 . .
C35 C34 C33 108.4(3) . .
C35 C34 Fe1 69.00(17) . .
C33 C34 Fe1 69.97(16) . .
C35 C34 H34 125.8 . .
C33 C34 H34 125.8 . .
Fe1 C34 H34 126.8 . .
C34 C35 C36 108.7(3) . .
C34 C35 Fe1 70.97(18) . .
C36 C35 Fe1 69.15(17) . .
C34 C35 H35 125.7 . .
C36 C35 H35 125.7 . .
Fe1 C35 H35 125.8 . .
C35 C36 C32 108.0(3) . .
C35 C36 Fe1 69.98(17) . .
C32 C36 Fe1 70.35(17) . .
C35 C36 H36 126.0 . .
C32 C36 H36 126.0 . .
Fe1 C36 H36 125.3 . .
Cl2 C37 Cl2 114.1(4) . 6_545
Cl2 C37 H37A 108.7 . .
Cl2 C37 H37A 108.7 6_545 .
Cl2 C37 H37B 108.7 . .
Cl2 C37 H37B 108.7 6_545 .
H37A C37 H37B 107.6 . .

loop_
_geom_bond_atom_site_label_1
_geom_bond_atom_site_label_2
_geom_bond_distance
_geom_bond_site_symmetry_2
Pt1 C1 2.013(3) .
Pt1 N1 2.090(2) .
Pt1 P1 2.2310(8) .
Pt1 Cl1 2.3637(7) .
Fe1 C36 2.029(3) .
Fe1 C36 2.029(3) 4_656
Fe1 C35 2.040(3) .
Fe1 C35 2.040(3) 4_656
Fe1 C32 2.052(3) 4_656
Fe1 C32 2.052(3) .
Fe1 C34 2.066(3) 4_656
Fe1 C34 2.066(3) .
Fe1 C33 2.067(3) 4_656
Fe1 C33 2.067(3) .
Cl2 C37 1.721(4) .
P1 C32 1.803(3) .
P1 C20 1.822(3) .
P1 C26 1.826(3) .
N1 C7 1.284(4) .
N1 C8 1.441(3) .
C1 C2 1.398(4) .
C1 C6 1.413(4) .
C2 C3 1.393(4) .
C2 H2 0.9500 .
C3 C4 1.382(5) .
C3 H3 0.9500 .
C4 C5 1.384(4) .
C4 H4 0.9500 .
C5 C6 1.391(4) .
C5 H5 0.9500 .
C6 C7 1.444(4) .
C7 H7 0.9500 .
C8 C9 1.391(4) .
C8 C13 1.405(4) .
C9 C10 1.397(4) .
C9 C14 1.527(4) .
C10 C11 1.377(5) .
C10 H10 0.9500 .
C11 C12 1.384(5) .
C11 H11 0.9500 .
C12 C13 1.392(4) .
C12 H12 0.9500 .
C13 C17 1.521(4) .
C14 C16 1.522(4) .
C14 C15 1.527(5) .
C14 H14 1.0000 .
C15 H15A 0.9800 .
C15 H15B 0.9800 .
C15 H15C 0.9800 .
C16 H16A 0.9800 .
C16 H16B 0.9800 .
C16 H16C 0.9800 .
C17 C18 1.519(4) .
C17 C19 1.519(4) .
C17 H17 1.0000 .
C18 H18A 0.9800 .
C18 H18B 0.9800 .
C18 H18C 0.9800 .
C19 H19A 0.9800 .
C19 H19B 0.9800 .
C19 H19C 0.9800 .
C20 C25 1.392(4) .
C20 C21 1.398(4) .
C21 C22 1.395(4) .
C21 H21 0.9500 .
C22 C23 1.363(5) .
C22 H22 0.9500 .
C23 C24 1.377(6) .
C23 H23 0.9500 .
C24 C25 1.397(5) .
C24 H24 0.9500 .
C25 H25 0.9500 .
C26 C31 1.378(4) .
C26 C27 1.392(4) .
C27 C28 1.379(5) .
C27 H27 0.9500 .
C28 C29 1.382(5) .
C28 H28 0.9500 .
C29 C30 1.365(5) .
C29 H29 0.9500 .
C30 C31 1.392(4) .
C30 H30 0.9500 .
C31 H31 0.9500 .
C32 C36 1.428(4) .
C32 C33 1.442(4) .
C33 C34 1.418(4) .
C33 H33 0.9500 .
C34 C35 1.406(5) .
C34 H34 0.9500 .
C35 C36 1.421(4) .
C35 H35 0.9500 .
C36 H36 0.9500 .
C37 Cl2 1.721(4) 6_545
C37 H37A 0.9900 .
C37 H37B 0.9900 .

loop_
_geom_torsion_atom_site_label_1
_geom_torsion_atom_site_label_2
_geom_torsion_atom_site_label_3
_geom_torsion_atom_site_label_4
_geom_torsion
C6 C1 C2 C3 -0.3(4)
Pt1 C1 C2 C3 -179.0(2)
C1 C2 C3 C4 0.2(5)
C2 C3 C4 C5 0.2(5)
C3 C4 C5 C6 -0.4(5)
C4 C5 C6 C1 0.3(5)
C4 C5 C6 C7 -178.4(3)
C2 C1 C6 C5 0.0(4)
Pt1 C1 C6 C5 179.0(2)
C2 C1 C6 C7 178.8(2)
Pt1 C1 C6 C7 -2.1(3)
C8 N1 C7 C6 -174.0(2)
Pt1 N1 C7 C6 1.5(3)
C5 C6 C7 N1 179.3(3)
C1 C6 C7 N1 0.4(4)
C7 N1 C8 C9 -102.4(3)
Pt1 N1 C8 C9 82.8(3)
C7 N1 C8 C13 79.1(4)
Pt1 N1 C8 C13 -95.7(3)
C13 C8 C9 C10 -3.5(5)
N1 C8 C9 C10 178.1(3)
C13 C8 C9 C14 177.3(3)
N1 C8 C9 C14 -1.0(5)
C8 C9 C10 C11 2.7(5)
C14 C9 C10 C11 -178.1(4)
C9 C10 C11 C12 0.2(6)
C10 C11 C12 C13 -2.5(6)
C11 C12 C13 C8 1.8(5)
C11 C12 C13 C17 177.1(3)
C9 C8 C13 C12 1.3(5)
N1 C8 C13 C12 179.7(3)
C9 C8 C13 C17 -174.0(3)
N1 C8 C13 C17 4.3(4)
C8 C9 C14 C16 -137.3(3)
C10 C9 C14 C16 43.6(4)
C8 C9 C14 C15 99.0(4)
C10 C9 C14 C15 -80.1(4)
C12 C13 C17 C18 37.7(4)
C8 C13 C17 C18 -147.1(3)
C12 C13 C17 C19 -86.4(4)
C8 C13 C17 C19 88.7(4)
C32 P1 C20 C25 30.4(3)
C26 P1 C20 C25 -81.3(3)
Pt1 P1 C20 C25 153.9(2)
C32 P1 C20 C21 -153.6(3)
C26 P1 C20 C21 94.7(3)
Pt1 P1 C20 C21 -30.1(3)
C25 C20 C21 C22 -0.1(5)
P1 C20 C21 C22 -176.1(3)
C20 C21 C22 C23 -2.4(6)
C21 C22 C23 C24 3.8(6)
C22 C23 C24 C25 -2.8(7)
C21 C20 C25 C24 1.1(5)
P1 C20 C25 C24 177.0(3)
C23 C24 C25 C20 0.3(6)
C32 P1 C26 C31 33.1(3)
C20 P1 C26 C31 143.1(3)
Pt1 P1 C26 C31 -92.7(3)
C32 P1 C26 C27 -152.1(3)
C20 P1 C26 C27 -42.1(3)
Pt1 P1 C26 C27 82.1(3)
C31 C26 C27 C28 0.3(5)
P1 C26 C27 C28 -174.6(3)
C26 C27 C28 C29 -0.6(6)
C27 C28 C29 C30 0.4(6)
C28 C29 C30 C31 0.1(5)
C27 C26 C31 C30 0.2(5)
P1 C26 C31 C30 175.0(3)
C29 C30 C31 C26 -0.4(5)
C20 P1 C32 C36 95.3(3)
C26 P1 C32 C36 -157.9(2)
Pt1 P1 C32 C36 -29.9(3)
C20 P1 C32 C33 -77.8(3)
C26 P1 C32 C33 29.1(3)
Pt1 P1 C32 C33 157.0(2)
C20 P1 C32 Fe1 -174.5(2)
C26 P1 C32 Fe1 -67.6(2)
Pt1 P1 C32 Fe1 60.3(2)
C36 C32 C33 C34 -0.3(3)
P1 C32 C33 C34 173.7(2)
Fe1 C32 C33 C34 -59.2(2)
C36 C32 C33 Fe1 58.97(19)
P1 C32 C33 Fe1 -127.1(2)
C32 C33 C34 C35 0.2(3)
Fe1 C33 C34 C35 -58.5(2)
C32 C33 C34 Fe1 58.6(2)
C33 C34 C35 C36 0.0(3)
Fe1 C34 C35 C36 -59.1(2)
C33 C34 C35 Fe1 59.1(2)
C34 C35 C36 C32 -0.2(3)
Fe1 C35 C36 C32 -60.4(2)
C34 C35 C36 Fe1 60.2(2)
C33 C32 C36 C35 0.3(3)
P1 C32 C36 C35 -174.1(2)
Fe1 C32 C36 C35 60.1(2)
C33 C32 C36 Fe1 -59.87(19)
P1 C32 C36 Fe1 125.8(2)

loop_
_platon_squeeze_void_nr
_platon_squeeze_void_average_x
_platon_squeeze_void_average_y
_platon_squeeze_void_average_z
_platon_squeeze_void_volume
_platon_squeeze_void_count_electrons
1 0.940 0.006 0.048 13.2 1.2
2 0.060 0.494 0.048 13.6 -0.1
3 0.440 0.506 0.048 13.2 1.2
4 0.560 0.994 0.048 13.6 -0.1
5 1.000 0.250 0.250 232.2 36.3
6 0.500 0.750 0.250 232.2 36.3
7 0.500 0.250 0.250 157.2 37.7
8 1.000 0.750 0.250 157.2 37.7
9 0.060 0.006 0.452 13.6 0.9
10 0.940 0.494 0.452 13.1 0.1
11 0.560 0.506 0.452 13.6 0.9
12 0.440 0.994 0.452 13.1 0.1
13 0.560 0.006 0.548 13.7 0.1
14 0.440 0.494 0.548 13.1 1.3
15 0.060 0.506 0.548 13.7 0.1
16 0.940 0.994 0.548 13.1 1.3
17 0.500 0.250 0.750 232.2 36.5
18 0.000 0.750 0.750 232.2 36.5
19 0.000 0.250 0.750 157.2 37.4
20 0.500 0.750 0.750 157.2 37.4
21 0.440 0.006 0.952 13.1 0.0
22 0.560 0.494 0.952 13.5 0.8
23 0.940 0.506 0.952 13.1 0.0
24 0.060 0.994 0.952 13.5 0.8
